data_4133545
loop_
_publ_author_name
'Verbraeken, Bart'
'Hullaert, Jan'
'van Guyse, Joachim'
'Van Hecke, Kristof'
'Winne, Johan'
'Hoogenboom, Richard'

_publ_section_title
;
 The Elusive Seven-Membered Cyclic Imino Ether Tetrahydrooxazepine.
;
_journal_issue 50
_journal_name_full 'Journal of the American Chemical Society'
_journal_page_first 17404
_journal_page_last 17408
_journal_paper_doi 10.1021/jacs.8b10918
_journal_volume 140
_journal_year 2018
_chemical_absolute_configuration ad
_chemical_formula_moiety 'C10 H13 N O S'
_chemical_formula_sum 'C10 H13 N O S'
_chemical_formula_weight 195.27
_space_group_crystal_system monoclinic
_space_group_IT_number 4
_space_group_name_Hall 'P 2yb'
_space_group_name_H-M_alt 'P 1 21 1'
_atom_sites_solution_hydrogens geom
_atom_sites_solution_primary direct
_audit_creation_date 2018-03-01
_audit_creation_method
;
Olex2 1.2
(compiled Aug 10 2017 17:28:52 for OlexSys, GUI svn.r5381)
;
_cell_angle_alpha 90
_cell_angle_beta 99.2411(17)
_cell_angle_gamma 90
_cell_formula_units_Z 4
_cell_length_a 6.45000(12)
_cell_length_b 10.41727(14)
_cell_length_c 14.8501(2)
_cell_measurement_reflns_used 10145
_cell_measurement_temperature 100.0(1)
_cell_measurement_theta_max 75.1370
_cell_measurement_theta_min 5.1710
_cell_volume 984.85(3)
_computing_cell_refinement 'CrysAlisPro 1.171.38.41 (Rigaku OD, 2015)'
_computing_data_collection 'CrysAlisPro 1.171.38.41 (Rigaku OD, 2015)'
_computing_data_reduction 'CrysAlisPro 1.171.38.41 (Rigaku OD, 2015)'
_computing_molecular_graphics 'Olex2 (Dolomanov et al., 2009)'
_computing_publication_material 'Olex2 (Dolomanov et al., 2009)'
_computing_structure_refinement 'ShelXL (Sheldrick, 2015)'
_computing_structure_solution 'ShelXS (Sheldrick, 2008)'
_diffrn_ambient_environment N~2~
_diffrn_ambient_temperature 100.0(1)
_diffrn_detector 'CCD plate'
_diffrn_detector_area_resol_mean 10.4839
_diffrn_detector_type Atlas
_diffrn_measured_fraction_theta_full 0.999
_diffrn_measured_fraction_theta_max 0.991
_diffrn_measurement_details
;
List of Runs (angles in degrees, time in seconds):

  # Type    Start    End  Width  t~exp~   \w     \q     \k     \f   Frames
--------------------------------------------------------------------------
  1  \w    -82.00  22.00   1.00    1.00    --  -41.68  97.00  62.00  104
  2  \w     -1.00  82.00   1.00    1.00    --   41.68 -97.00 -45.00   83
  3  \w    101.00 178.00   1.00    3.00    --  109.13  97.00  62.00   77
  4  \w     28.00 110.00   1.00    3.00    --  109.13 -97.00 -45.00   82
  5  \w   -116.00 -17.00   1.00    1.00    --  -41.68 -38.00 120.00   99
  6  \w   -115.00 -14.00   1.00    1.00    --  -41.68 -57.00-120.00  101
  7  \w    -70.00  31.00   1.00    1.00    --  -41.68  57.00 -90.00  101
  8  \w     23.00  98.00   1.00    1.00    --   41.68-125.00-180.00   75
  9  \w     94.00 178.00   1.00    3.00    --  109.13 125.00   0.00   84
 10  \w     94.00 178.00   1.00    3.00    --  109.13 125.00  60.00   84
 11  \w     33.00 137.00   1.00    3.00    --  109.13 -30.00   0.00  104
 12  \w     81.00 178.00   1.00    3.00    --  109.13  30.00-150.00   97
 13  \w     36.00 121.00   1.00    3.00    --  109.13-125.00-120.00   85
 14  \w     26.00 109.00   1.00    3.00    --  109.13 -94.00  30.00   83
 15  \w     80.00 178.00   1.00    3.00    --  109.13  61.00 -60.00   98
 16  \w     33.00 137.00   1.00    3.00    --  109.13 -30.00 -90.00  104
 17  \w     83.00 178.00   1.00    3.00    --  109.13  45.00 150.00   95
 18  \w     33.00 142.00   1.00    3.00    --  109.13 -77.00  90.00  109
 19  \w   -115.00 -14.00   1.00    1.00    --  -41.68 -57.00  60.00  101
 20  \w   -118.00  -9.00   1.00    1.00    --  -41.68 -77.00-180.00  109
 21  \w   -115.00 -14.00   1.00    1.00    --  -41.68 -57.00   0.00  101
 22  \w   -118.00  -9.00   1.00    1.00    --  -41.68 -77.00 -30.00  109
 23  \w   -118.00  -9.00   1.00    1.00    --  -41.68 -77.00-150.00  109
 24  \w      9.00 118.00   1.00    1.00    --   41.68  77.00 120.00  109
 25  \w     81.00 178.00   1.00    3.00    --  109.13  30.00  30.00   97
 26  \w     80.00 178.00   1.00    3.00    --  109.13  61.00-150.00   98
 27  \w     77.00 178.00   1.00    3.00    --  109.13  77.00  90.00  101
 28  \w     77.00 178.00   1.00    3.00    --  109.13  77.00  30.00  101
 29  \w     80.00 178.00   1.00    3.00    --  109.13  61.00 -30.00   98
 30  \w     81.00 178.00   1.00    3.00    --  109.13  30.00 -90.00   97
 31  \w     80.00 178.00   1.00    3.00    --  109.13  61.00 -90.00   98
 32  \w     83.00 178.00   1.00    3.00    --  109.13  45.00  90.00   95
;
_diffrn_measurement_device 'four-circle diffractometer'
_diffrn_measurement_device_type 'SuperNova, Dual, Cu at zero, Atlas'
_diffrn_measurement_method '\w scans'
_diffrn_orient_matrix_type 'CrysAlisPro convention (1999,Acta A55,543-557)'
_diffrn_orient_matrix_UB_11 -0.0897981000
_diffrn_orient_matrix_UB_12 -0.1367828000
_diffrn_orient_matrix_UB_13 -0.0147223000
_diffrn_orient_matrix_UB_21 0.0456658000
_diffrn_orient_matrix_UB_22 -0.0237006000
_diffrn_orient_matrix_UB_23 0.1036967000
_diffrn_orient_matrix_UB_31 -0.2200009000
_diffrn_orient_matrix_UB_32 0.0509531000
_diffrn_orient_matrix_UB_33 0.0089622000
_diffrn_radiation_monochromator mirror
_diffrn_radiation_probe x-ray
_diffrn_radiation_type CuK\a
_diffrn_radiation_wavelength 1.54184
_diffrn_reflns_av_R_equivalents 0.0373
_diffrn_reflns_av_unetI/netI 0.0241
_diffrn_reflns_Laue_measured_fraction_full 0.999
_diffrn_reflns_Laue_measured_fraction_max 0.991
_diffrn_reflns_limit_h_max 7
_diffrn_reflns_limit_h_min -8
_diffrn_reflns_limit_k_max 13
_diffrn_reflns_limit_k_min -12
_diffrn_reflns_limit_l_max 18
_diffrn_reflns_limit_l_min -18
_diffrn_reflns_number 18490
_diffrn_reflns_point_group_measured_fraction_full 0.999
_diffrn_reflns_point_group_measured_fraction_max 0.979
_diffrn_reflns_theta_full 67.684
_diffrn_reflns_theta_max 75.409
_diffrn_reflns_theta_min 3.015
_diffrn_source 'micro-focus sealed X-ray tube'
_diffrn_source_type 'SuperNova (Cu) X-ray Source'
_exptl_absorpt_coefficient_mu 2.581
_exptl_absorpt_correction_T_max 0.955
_exptl_absorpt_correction_T_min 0.895
_exptl_absorpt_correction_type gaussian
_exptl_absorpt_process_details
;
CrysAlisPro 1.171.38.41 (Rigaku Oxford Diffraction, 2015)
Numerical absorption correction based on gaussian integration over
			a multifaceted crystal model
Empirical absorption correction using spherical harmonics,
 implemented in SCALE3 ABSPACK scaling algorithm.
;
_exptl_crystal_colour 'clear colourless'
_exptl_crystal_colour_lustre clear
_exptl_crystal_colour_primary colourless
_exptl_crystal_density_diffrn 1.317
_exptl_crystal_description plate
_exptl_crystal_F_000 416
_exptl_crystal_size_max 0.305
_exptl_crystal_size_mid 0.173
_exptl_crystal_size_min 0.104
_refine_diff_density_max 0.199
_refine_diff_density_min -0.302
_refine_diff_density_rms 0.040
_refine_ls_abs_structure_details
;
 Flack x determined using 1708 quotients [(I+)-(I-)]/[(I+)+(I-)]
 (Parsons and Flack (2004), Acta Cryst. A60, s61).
;
_refine_ls_abs_structure_Flack -0.022(7)
_refine_ls_extinction_method none
_refine_ls_goodness_of_fit_ref 1.055
_refine_ls_hydrogen_treatment constr
_refine_ls_matrix_type full
_refine_ls_number_parameters 237
_refine_ls_number_reflns 3987
_refine_ls_number_restraints 1
_refine_ls_restrained_S_all 1.054
_refine_ls_R_factor_all 0.0294
_refine_ls_R_factor_gt 0.0278
_refine_ls_shift/su_max 0.001
_refine_ls_shift/su_mean 0.000
_refine_ls_structure_factor_coef Fsqd
_refine_ls_weighting_details 'w=1/[\s^2^(Fo^2^)+(0.0477P)^2^+0.0762P] where P=(Fo^2^+2Fc^2^)/3'
_refine_ls_weighting_scheme calc
_refine_ls_wR_factor_gt 0.0742
_refine_ls_wR_factor_ref 0.0755
_reflns_Friedel_coverage 0.869
_reflns_Friedel_fraction_full 0.998
_reflns_Friedel_fraction_max 0.966
_reflns_number_gt 3796
_reflns_number_total 3987
_reflns_threshold_expression 'I > 2\s(I)'
_cod_data_source_file ja8b10918_si_004.cif
_cod_data_source_block rh080
_cod_database_code 4133545
_shelxl_version_number 2013-4
_chemical_oxdiff_formula 'C10 H13 N O S'
_shelx_space_group_comment
;
The symmetry employed for this shelxl refinement is uniquely defined
by the following loop, which should always be used as a source of
symmetry information in preference to the above space-group names.
They are only intended as comments.
;
_reflns_odcompleteness_completeness 99.89
_reflns_odcompleteness_iscentric 1
_reflns_odcompleteness_theta 66.97
_olex2_refinement_description
;
1. Fixed Uiso
 At 1.2 times of:
  All C(H) groups, All C(H,H) groups
 At 1.5 times of:
  All C(H,H,H) groups
2.a Secondary CH2 refined with riding coordinates:
 C2(H2A,H2B), C3(H3A,H3B), C4(H4A,H4B), C5(H5A,H5B), C12(H12A,H12B), C13(H13A,
 H13B), C14(H14A,H14B), C15(H15A,H15B)
2.b Aromatic/amide H refined with riding coordinates:
 C8(H8), C9(H9), C18(H18), C19(H19)
2.c Idealised Me refined as rotating group:
 C10(H10A,H10B,H10C), C20(H20A,H20B,H20C)
;
_olex2_exptl_crystal_mounting_method 'mounted on a nylon loop'
_olex2_submission_special_instructions 'No special instructions were received'
_oxdiff_exptl_absorpt_empirical_details
;
Empirical correction (ABSPACK) includes:
- Absorption correction using spherical harmonics
- Frame scaling
;
_oxdiff_exptl_absorpt_empirical_full_max 1.933
_oxdiff_exptl_absorpt_empirical_full_min 0.696

loop_
_space_group_symop_operation_xyz
'x, y, z'
'-x, y+1/2, -z'

loop_
_atom_site_label
_atom_site_type_symbol
_atom_site_fract_x
_atom_site_fract_y
_atom_site_fract_z
_atom_site_U_iso_or_equiv
_atom_site_adp_type
_atom_site_occupancy
_atom_site_site_symmetry_order
_atom_site_calc_flag
_atom_site_refinement_flags_posn
S1 S 0.51778(8) 0.16698(4) 0.11767(3) 0.02099(15) Uani 1 1 d .
O1 O 0.0485(2) 0.38682(16) 0.17163(10) 0.0240(3) Uani 1 1 d .
N1 N 0.3652(3) 0.43644(19) 0.11778(13) 0.0227(4) Uani 1 1 d .
C1 C 0.2358(4) 0.3580(2) 0.14341(14) 0.0198(4) Uani 1 1 d .
C2 C -0.1066(4) 0.4473(2) 0.10271(16) 0.0253(5) Uani 1 1 d .
H2A H -0.2480 0.4340 0.1190 0.030 Uiso 1 1 calc R
H2B H -0.1039 0.4046 0.0434 0.030 Uiso 1 1 calc R
C3 C -0.0714(4) 0.5889(2) 0.09214(16) 0.0257(5) Uani 1 1 d .
H3A H -0.0707 0.6311 0.1519 0.031 Uiso 1 1 calc R
H3B H -0.1906 0.6246 0.0491 0.031 Uiso 1 1 calc R
C4 C 0.1312(4) 0.6217(2) 0.05786(16) 0.0258(5) Uani 1 1 d .
H4A H 0.1402 0.7160 0.0513 0.031 Uiso 1 1 calc R
H4B H 0.1278 0.5833 -0.0033 0.031 Uiso 1 1 calc R
C5 C 0.3267(4) 0.5747(2) 0.12033(16) 0.0262(5) Uani 1 1 d .
H5A H 0.4502 0.6200 0.1038 0.031 Uiso 1 1 calc R
H5B H 0.3152 0.5991 0.1838 0.031 Uiso 1 1 calc R
C6 C 0.2838(4) 0.2209(2) 0.14700(14) 0.0212(4) Uani 1 1 d .
C7 C 0.4583(4) 0.0088(2) 0.13845(14) 0.0228(4) Uani 1 1 d .
C8 C 0.2686(4) 0.0005(2) 0.16679(15) 0.0252(5) Uani 1 1 d .
H8 H 0.2089 -0.0786 0.1817 0.030 Uiso 1 1 calc R
C9 C 0.1681(4) 0.1209(2) 0.17200(15) 0.0235(5) Uani 1 1 d .
H9 H 0.0350 0.1309 0.1908 0.028 Uiso 1 1 calc R
C10 C 0.6063(4) -0.0969(2) 0.12275(16) 0.0279(5) Uani 1 1 d .
H10A H 0.5980 -0.1114 0.0571 0.042 Uiso 1 1 calc GR
H10B H 0.5675 -0.1758 0.1519 0.042 Uiso 1 1 calc GR
H10C H 0.7501 -0.0726 0.1490 0.042 Uiso 1 1 calc GR
S2 S 0.50980(8) 0.22075(4) 0.61982(3) 0.02142(15) Uani 1 1 d .
O2 O 0.0560(2) 0.45438(15) 0.67028(10) 0.0230(3) Uani 1 1 d .
N2 N 0.3712(3) 0.49272(18) 0.61206(13) 0.0221(4) Uani 1 1 d .
C11 C 0.2379(3) 0.4192(2) 0.64009(14) 0.0194(4) Uani 1 1 d .
C12 C -0.0969(4) 0.5198(2) 0.60364(16) 0.0251(5) Uani 1 1 d .
H12A H -0.2374 0.5111 0.6218 0.030 Uiso 1 1 calc R
H12B H -0.1020 0.4772 0.5437 0.030 Uiso 1 1 calc R
C13 C -0.0497(4) 0.6611(2) 0.59333(16) 0.0276(5) Uani 1 1 d .
H13A H -0.0398 0.7032 0.6537 0.033 Uiso 1 1 calc R
H13B H -0.1681 0.7011 0.5521 0.033 Uiso 1 1 calc R
C14 C 0.1521(3) 0.6858(2) 0.55574(15) 0.0247(5) Uani 1 1 d .
H14A H 0.1696 0.7795 0.5488 0.030 Uiso 1 1 calc R
H14B H 0.1400 0.6466 0.4944 0.030 Uiso 1 1 calc R
C15 C 0.3472(4) 0.6323(2) 0.61582(16) 0.0234(5) Uani 1 1 d .
H15A H 0.4728 0.6729 0.5975 0.028 Uiso 1 1 calc R
H15B H 0.3430 0.6574 0.6798 0.028 Uiso 1 1 calc R
C16 C 0.2763(4) 0.2813(2) 0.64503(14) 0.0204(4) Uani 1 1 d .
C17 C 0.4381(4) 0.0649(2) 0.64035(14) 0.0230(5) Uani 1 1 d .
C18 C 0.2448(4) 0.0615(2) 0.66578(15) 0.0248(5) Uani 1 1 d .
H18 H 0.1786 -0.0156 0.6801 0.030 Uiso 1 1 calc R
C19 C 0.1515(4) 0.1849(2) 0.66873(14) 0.0229(4) Uani 1 1 d .
H19 H 0.0171 0.1988 0.6853 0.027 Uiso 1 1 calc R
C20 C 0.5825(4) -0.0448(2) 0.62827(17) 0.0298(5) Uani 1 1 d .
H20A H 0.5753 -0.0630 0.5631 0.045 Uiso 1 1 calc GR
H20B H 0.5395 -0.1211 0.6592 0.045 Uiso 1 1 calc GR
H20C H 0.7268 -0.0218 0.6546 0.045 Uiso 1 1 calc GR

loop_
_atom_site_aniso_label
_atom_site_aniso_U_11
_atom_site_aniso_U_22
_atom_site_aniso_U_33
_atom_site_aniso_U_23
_atom_site_aniso_U_13
_atom_site_aniso_U_12
S1 0.0190(3) 0.0188(3) 0.0259(3) 0.00080(19) 0.0057(2) 0.0000(2)
O1 0.0194(8) 0.0254(8) 0.0289(7) 0.0032(6) 0.0086(6) 0.0030(7)
N1 0.0186(9) 0.0202(9) 0.0294(9) 0.0012(7) 0.0043(7) -0.0003(8)
C1 0.0174(11) 0.0211(11) 0.0208(9) -0.0009(8) 0.0027(8) 0.0007(8)
C2 0.0153(10) 0.0254(11) 0.0349(12) -0.0001(9) 0.0026(9) 0.0017(9)
C3 0.0234(12) 0.0242(11) 0.0294(10) -0.0004(9) 0.0035(9) 0.0048(9)
C4 0.0256(12) 0.0232(10) 0.0284(10) 0.0037(8) 0.0042(9) 0.0028(9)
C5 0.0228(12) 0.0201(11) 0.0350(11) 0.0026(9) 0.0023(9) -0.0015(9)
C6 0.0208(12) 0.0226(10) 0.0205(10) 0.0004(8) 0.0044(8) -0.0024(9)
C7 0.0277(12) 0.0189(10) 0.0212(9) 0.0006(8) 0.0021(9) -0.0008(9)
C8 0.0272(12) 0.0238(11) 0.0248(10) 0.0015(8) 0.0053(9) -0.0048(9)
C9 0.0237(12) 0.0244(11) 0.0233(10) 0.0002(8) 0.0066(8) -0.0030(9)
C10 0.0335(14) 0.0197(12) 0.0301(11) 0.0004(9) 0.0041(10) 0.0041(10)
S2 0.0186(3) 0.0192(3) 0.0272(3) -0.00004(19) 0.0060(2) 0.0010(2)
O2 0.0196(8) 0.0239(8) 0.0274(8) 0.0041(6) 0.0091(6) 0.0052(7)
N2 0.0183(9) 0.0212(10) 0.0271(9) -0.0002(7) 0.0045(7) 0.0003(7)
C11 0.0160(10) 0.0217(10) 0.0206(9) -0.0014(8) 0.0028(8) 0.0024(8)
C12 0.0164(10) 0.0265(11) 0.0331(11) 0.0030(9) 0.0056(8) 0.0029(9)
C13 0.0215(12) 0.0290(12) 0.0327(11) 0.0052(9) 0.0056(10) 0.0073(10)
C14 0.0223(11) 0.0256(11) 0.0264(10) 0.0049(8) 0.0049(9) 0.0016(9)
C15 0.0195(11) 0.0196(10) 0.0310(11) 0.0009(8) 0.0036(9) -0.0003(8)
C16 0.0208(11) 0.0213(10) 0.0193(9) -0.0014(8) 0.0035(8) -0.0002(9)
C17 0.0272(12) 0.0187(10) 0.0223(9) -0.0007(8) 0.0014(8) -0.0002(9)
C18 0.0256(12) 0.0225(11) 0.0259(10) 0.0004(9) 0.0027(9) -0.0033(9)
C19 0.0199(11) 0.0265(11) 0.0230(9) -0.0002(8) 0.0059(8) -0.0013(9)
C20 0.0343(14) 0.0205(11) 0.0339(12) -0.0017(9) 0.0035(10) 0.0039(10)

loop_
_atom_type_symbol
_atom_type_description
_atom_type_scat_dispersion_real
_atom_type_scat_dispersion_imag
_atom_type_scat_source
C C 0.0181 0.0091 'International Tables Vol C Tables 4.2.6.8 and 6.1.1.4'
H H 0.0000 0.0000 'International Tables Vol C Tables 4.2.6.8 and 6.1.1.4'
N N 0.0311 0.0180 'International Tables Vol C Tables 4.2.6.8 and 6.1.1.4'
O O 0.0492 0.0322 'International Tables Vol C Tables 4.2.6.8 and 6.1.1.4'
S S 0.3331 0.5567 'International Tables Vol C Tables 4.2.6.8 and 6.1.1.4'

loop_
_exptl_crystal_face_index_h
_exptl_crystal_face_index_k
_exptl_crystal_face_index_l
_exptl_crystal_face_perp_dist
1 6 4 0.0596
-3 5 4 0.0411
-2 -5 -3 0.0907
0 -6 -4 0.1333
0 -2 9 0.0558
4 -2 -3 0.2270
1 2 -9 0.0601
-1 3 -8 0.0251
1 -3 -9 0.0996
-1 -2 -8 0.0496
3 5 1 0.0810
0 -6 3 0.1171
-2 -5 4 0.0903

loop_
_geom_angle_atom_site_label_1
_geom_angle_atom_site_label_2
_geom_angle_atom_site_label_3
_geom_angle
C6 S1 C7 92.09(11)
C1 O1 C2 114.78(17)
C1 N1 C5 120.2(2)
O1 C1 C6 113.21(19)
N1 C1 O1 127.1(2)
N1 C1 C6 119.7(2)
O1 C2 C3 113.56(19)
C2 C3 C4 114.1(2)
C3 C4 C5 113.43(19)
N1 C5 C4 115.37(19)
C1 C6 S1 119.76(17)
C9 C6 S1 110.96(18)
C9 C6 C1 129.3(2)
C8 C7 S1 110.66(18)
C8 C7 C10 128.9(2)
C10 C7 S1 120.43(18)
C7 C8 C9 113.7(2)
C6 C9 C8 112.6(2)
C16 S2 C17 92.14(11)
C11 O2 C12 115.23(17)
C11 N2 C15 120.3(2)
O2 C11 C16 113.2(2)
N2 C11 O2 127.2(2)
N2 C11 C16 119.5(2)
O2 C12 C13 113.56(19)
C12 C13 C14 113.5(2)
C13 C14 C15 113.48(19)
N2 C15 C14 114.98(19)
C11 C16 S2 119.71(18)
C19 C16 S2 110.92(17)
C19 C16 C11 129.4(2)
C18 C17 S2 110.87(18)
C18 C17 C20 128.8(2)
C20 C17 S2 120.31(19)
C17 C18 C19 113.4(2)
C16 C19 C18 112.7(2)

loop_
_geom_bond_atom_site_label_1
_geom_bond_atom_site_label_2
_geom_bond_distance
S1 C6 1.730(2)
S1 C7 1.731(2)
O1 C1 1.375(3)
O1 C2 1.455(3)
N1 C1 1.269(3)
N1 C5 1.463(3)
C1 C6 1.461(3)
C2 C3 1.505(3)
C3 C4 1.516(3)
C4 C5 1.521(3)
C6 C9 1.367(3)
C7 C8 1.359(3)
C7 C10 1.500(3)
C8 C9 1.420(4)
S2 C16 1.728(2)
S2 C17 1.729(2)
O2 C11 1.372(3)
O2 C12 1.450(3)
N2 C11 1.270(3)
N2 C15 1.464(3)
C11 C16 1.458(3)
C12 C13 1.516(3)
C13 C14 1.518(3)
C14 C15 1.526(3)
C16 C19 1.368(3)
C17 C18 1.360(4)
C17 C20 1.503(3)
C18 C19 1.422(4)

loop_
_exptl_oxdiff_crystal_face_indexfrac_h
_exptl_oxdiff_crystal_face_indexfrac_k
_exptl_oxdiff_crystal_face_indexfrac_l
_exptl_oxdiff_crystal_face_x
_exptl_oxdiff_crystal_face_y
_exptl_oxdiff_crystal_face_z
1.0050 6.0056 3.9919 -0.9705 0.3175 0.1207
-2.9953 4.9949 3.9937 -0.4730 0.1590 0.9493
-2.0039 -5.0075 -2.9931 0.9090 -0.2832 0.1589
-0.0051 -6.0030 -3.9921 0.8803 -0.2719 -0.3405
-0.0005 -1.9946 9.0007 0.1404 0.9806 -0.0209
3.9976 -1.9914 -2.9976 -0.0425 -0.0811 -1.0078
1.0003 1.9972 -9.0008 -0.2305 -0.9350 -0.1990
-0.9985 2.9926 -8.0019 -0.2019 -0.9463 0.3004
0.9965 -3.0032 -8.9948 0.4537 -0.8161 -0.4529
-1.0024 -2.0078 -7.9959 0.4824 -0.8273 0.0466
3.0036 5.0090 0.9934 -0.9695 0.1215 -0.3967
-0.0042 -5.9986 3.0066 0.7766 0.4538 -0.2778
-2.0031 -5.0032 4.0055 0.8053 0.4425 0.2217
